data_1512324
loop_
_publ_author_name
'Wu, Wenbin'
'Yuan, Xiaoqian'
'Hu, Juan'
'Wu, Xinxin'
'Wei, Yuan'
'Liu, Zunwu'
'Lu, Junzhu'
'Ye, Jinxing'

_publ_section_title
;
 Catalytic Asymmetric Construction of Chiral Hydropyridazines via
 Conjugate Addition of N-Monosubstituted Hydrazones to Enones.
;
_journal_issue 17
_journal_name_full 'Organic letters'
_journal_page_first 4524
_journal_page_last 4527
_journal_paper_doi 10.1021/ol4020865
_journal_volume 15
_journal_year 2013
_chemical_formula_sum 'C23 H22 Br N O5'
_chemical_formula_weight 472.33
_chemical_name_systematic
; 
 ? 
;
_space_group_IT_number 14
_symmetry_cell_setting monoclinic
_symmetry_space_group_name_Hall '-P 2ybc'
_symmetry_space_group_name_H-M 'P 1 21/c 1'
_atom_sites_solution_hydrogens geom
_atom_sites_solution_primary direct
_atom_sites_solution_secondary difmap
_audit_creation_method SHELXL-97
_cell_angle_alpha 90.00
_cell_angle_beta 91.684(3)
_cell_angle_gamma 90.00
_cell_formula_units_Z 4
_cell_length_a 15.558(3)
_cell_length_b 8.9431(16)
_cell_length_c 15.559(3)
_cell_measurement_reflns_used 2693
_cell_measurement_temperature 293(2)
_cell_measurement_theta_max 43.576
_cell_measurement_theta_min 5.238
_cell_volume 2163.9(7)
_computing_cell_refinement 'Bruker SMART'
_computing_data_collection 'Bruker SMART'
_computing_data_reduction 'Bruker SHELXTL'
_computing_molecular_graphics 'Bruker SHELXTL'
_computing_publication_material 'Bruker SHELXTL'
_computing_structure_refinement 'SHELXL-97 (Sheldrick, 1997)'
_computing_structure_solution 'SHELXS-97 (Sheldrick, 1990)'
_diffrn_ambient_temperature 293(2)
_diffrn_measured_fraction_theta_full 0.999
_diffrn_measured_fraction_theta_max 0.999
_diffrn_measurement_device_type 'CCD area detector'
_diffrn_measurement_method 'phi and omega scans'
_diffrn_radiation_monochromator graphite
_diffrn_radiation_source 'fine-focus sealed tube'
_diffrn_radiation_type MoK\a
_diffrn_radiation_wavelength 0.71073
_diffrn_reflns_av_R_equivalents 0.0325
_diffrn_reflns_av_sigmaI/netI 0.0396
_diffrn_reflns_limit_h_max 18
_diffrn_reflns_limit_h_min -19
_diffrn_reflns_limit_k_max 11
_diffrn_reflns_limit_k_min -11
_diffrn_reflns_limit_l_max 19
_diffrn_reflns_limit_l_min -16
_diffrn_reflns_number 12722
_diffrn_reflns_theta_full 26.00
_diffrn_reflns_theta_max 26.00
_diffrn_reflns_theta_min 2.62
_exptl_absorpt_coefficient_mu 1.933
_exptl_absorpt_correction_T_max 1.00000
_exptl_absorpt_correction_T_min 0.19709
_exptl_absorpt_correction_type empirical
_exptl_absorpt_process_details sadabs
_exptl_crystal_colour colorless
_exptl_crystal_density_diffrn 1.450
_exptl_crystal_density_method 'not measured'
_exptl_crystal_description prismatic
_exptl_crystal_F_000 968
_exptl_crystal_size_max 0.276
_exptl_crystal_size_mid 0.211
_exptl_crystal_size_min 0.145
_refine_diff_density_max 0.489
_refine_diff_density_min -0.552
_refine_diff_density_rms 0.051
_refine_ls_extinction_method none
_refine_ls_goodness_of_fit_ref 1.041
_refine_ls_hydrogen_treatment constr
_refine_ls_matrix_type full
_refine_ls_number_parameters 274
_refine_ls_number_reflns 4246
_refine_ls_number_restraints 0
_refine_ls_restrained_S_all 1.041
_refine_ls_R_factor_all 0.0759
_refine_ls_R_factor_gt 0.0452
_refine_ls_shift/su_max 0.023
_refine_ls_shift/su_mean 0.000
_refine_ls_structure_factor_coef Fsqd
_refine_ls_weighting_details 'calc w=1/[\s^2^(Fo^2^)+(0.0696P)^2^+0.2492P] where P=(Fo^2^+2Fc^2^)/3'
_refine_ls_weighting_scheme calc
_refine_ls_wR_factor_gt 0.1176
_refine_ls_wR_factor_ref 0.1336
_reflns_number_gt 2719
_reflns_number_total 4246
_reflns_threshold_expression >2sigma(I)
_cod_data_source_file ol4020865_si_001.cif
_cod_data_source_block cd21387
_cod_depositor_comments
;
The following automatic conversions were performed:

'_symmetry_cell_setting' value 'Monoclinic' changed to 'monoclinic'
according to /home/saulius/struct/CIF-dictionaries/cif_core.dic
dictionary named 'cif_core.dic' version 2.4.2 from 2011-04-26.

Automatic conversion script
Id: cif_fix_values 1891 2012-01-12 08:04:46Z andrius 
;
_cod_original_cell_volume 2164.1(7)
_cod_original_sg_symbol_H-M P2(1)/c
_cod_database_code 1512324

loop_
_symmetry_equiv_pos_as_xyz
'x, y, z'
'-x, y+1/2, -z+1/2'
'-x, -y, -z'
'x, -y-1/2, z-1/2'

loop_
_atom_site_label
_atom_site_type_symbol
_atom_site_fract_x
_atom_site_fract_y
_atom_site_fract_z
_atom_site_U_iso_or_equiv
_atom_site_adp_type
_atom_site_occupancy
_atom_site_symmetry_multiplicity
_atom_site_calc_flag
_atom_site_refinement_flags
Br1 Br 1.32682(2) 0.13075(5) 0.22976(3) 0.0965(2) Uani 1 1 d .
N1 N 0.81521(13) 0.2410(2) 0.08045(14) 0.0480(5) Uani 1 1 d .
O1 O 0.55430(15) 0.4069(3) -0.15075(16) 0.0821(7) Uani 1 1 d .
O2 O 0.68022(12) 0.0191(2) 0.14388(14) 0.0658(6) Uani 1 1 d .
O3 O 0.54820(18) 0.1082(4) 0.1266(2) 0.1173(11) Uani 1 1 d .
O4 O 0.90699(15) 0.3661(3) -0.06427(16) 0.0842(8) Uani 1 1 d .
O5 O 1.01972(12) 0.2368(2) -0.01491(12) 0.0635(5) Uani 1 1 d .
C1 C 0.7088(2) 0.1537(3) 0.1864(2) 0.0624(8) Uani 1 1 d .
H1A H 0.7074 0.1413 0.2483 0.075 Uiso 1 1 calc R
H1B H 0.6716 0.2367 0.1700 0.075 Uiso 1 1 calc R
C2 C 0.79807(18) 0.1833(3) 0.15979(17) 0.0505(7) Uani 1 1 d .
C3 C 0.87470(18) 0.1545(3) 0.20105(17) 0.0498(7) Uani 1 1 d .
H3 H 0.8816 0.1158 0.2563 0.060 Uiso 1 1 calc R
C4 C 0.94136(17) 0.1926(3) 0.14672(17) 0.0459(6) Uani 1 1 d .
C5 C 0.90291(16) 0.2448(3) 0.07111(17) 0.0460(6) Uani 1 1 d .
C6 C 0.74981(16) 0.2870(3) 0.01941(17) 0.0482(6) Uani 1 1 d .
C7 C 0.7167(2) 0.4278(3) 0.0233(2) 0.0656(8) Uani 1 1 d .
H7 H 0.7386 0.4944 0.0642 0.079 Uiso 1 1 calc R
C8 C 0.6511(2) 0.4733(4) -0.0325(2) 0.0674(8) Uani 1 1 d .
H8 H 0.6292 0.5698 -0.0291 0.081 Uiso 1 1 calc R
C9 C 0.61853(19) 0.3757(3) -0.09292(19) 0.0583(8) Uani 1 1 d .
C10 C 0.6521(2) 0.2341(4) -0.09718(19) 0.0666(8) Uani 1 1 d .
H10 H 0.6305 0.1676 -0.1384 0.080 Uiso 1 1 calc R
C11 C 0.7171(2) 0.1892(3) -0.04162(18) 0.0581(7) Uani 1 1 d .
H11 H 0.7391 0.0928 -0.0451 0.070 Uiso 1 1 calc R
C12 C 0.5192(2) 0.5527(5) -0.1509(3) 0.0956(12) Uani 1 1 d .
H12A H 0.4923 0.5709 -0.0972 0.143 Uiso 1 1 calc R
H12B H 0.4773 0.5618 -0.1971 0.143 Uiso 1 1 calc R
H12C H 0.5643 0.6244 -0.1585 0.143 Uiso 1 1 calc R
C13 C 0.5986(2) 0.0121(4) 0.1155(2) 0.0740(9) Uani 1 1 d .
C14 C 0.5827(3) -0.1295(5) 0.0673(3) 0.1044(14) Uani 1 1 d .
H14A H 0.5787 -0.2110 0.1072 0.157 Uiso 1 1 calc R
H14B H 0.6292 -0.1475 0.0295 0.157 Uiso 1 1 calc R
H14C H 0.5299 -0.1214 0.0342 0.157 Uiso 1 1 calc R
C15 C 1.03391(17) 0.1796(3) 0.16705(16) 0.0457(6) Uani 1 1 d .
C16 C 1.06840(19) 0.0469(3) 0.19759(19) 0.0595(8) Uani 1 1 d .
H16 H 1.0322 -0.0343 0.2057 0.071 Uiso 1 1 calc R
C17 C 1.1549(2) 0.0319(3) 0.2163(2) 0.0664(8) Uani 1 1 d .
H17 H 1.1772 -0.0585 0.2365 0.080 Uiso 1 1 calc R
C18 C 1.20763(18) 0.1518(3) 0.20487(19) 0.0575(7) Uani 1 1 d .
C19 C 1.17562(18) 0.2860(3) 0.17673(19) 0.0562(7) Uani 1 1 d .
H19 H 1.2121 0.3673 0.1700 0.067 Uiso 1 1 calc R
C20 C 1.08964(18) 0.2995(3) 0.15856(17) 0.0506(7) Uani 1 1 d .
H20 H 1.0679 0.3913 0.1401 0.061 Uiso 1 1 calc R
C21 C 0.94108(18) 0.2913(3) -0.00968(18) 0.0513(7) Uani 1 1 d .
C22 C 1.07190(19) 0.2853(4) -0.08444(19) 0.0655(8) Uani 1 1 d .
H22A H 1.0806 0.3926 -0.0819 0.079 Uiso 1 1 calc R
H22B H 1.0443 0.2606 -0.1393 0.079 Uiso 1 1 calc R
C23 C 1.1552(2) 0.2059(4) -0.0741(2) 0.0808(10) Uani 1 1 d .
H23A H 1.1820 0.2325 -0.0199 0.121 Uiso 1 1 calc R
H23B H 1.1920 0.2339 -0.1199 0.121 Uiso 1 1 calc R
H23C H 1.1454 0.0999 -0.0759 0.121 Uiso 1 1 calc R

loop_
_atom_site_aniso_label
_atom_site_aniso_U_11
_atom_site_aniso_U_22
_atom_site_aniso_U_33
_atom_site_aniso_U_23
_atom_site_aniso_U_13
_atom_site_aniso_U_12
Br1 0.0589(2) 0.0840(3) 0.1455(4) -0.0146(2) -0.0168(2) 0.00698(18)
N1 0.0500(12) 0.0454(12) 0.0486(13) -0.0007(10) 0.0027(10) -0.0014(10)
O1 0.0709(14) 0.0885(17) 0.0856(16) 0.0152(13) -0.0196(12) 0.0000(13)
O2 0.0501(11) 0.0560(12) 0.0912(15) 0.0075(11) 0.0035(10) -0.0056(9)
O3 0.0665(16) 0.144(3) 0.140(3) -0.026(2) -0.0196(16) 0.0340(17)
O4 0.0723(15) 0.0957(18) 0.0853(16) 0.0496(14) 0.0136(13) 0.0145(12)
O5 0.0576(12) 0.0804(15) 0.0532(12) 0.0124(10) 0.0104(9) 0.0051(10)
C1 0.0618(18) 0.064(2) 0.0620(18) -0.0007(15) 0.0158(15) 0.0000(15)
C2 0.0579(17) 0.0442(15) 0.0498(16) -0.0054(13) 0.0092(13) -0.0032(13)
C3 0.0625(17) 0.0451(15) 0.0418(14) 0.0016(12) 0.0021(13) -0.0044(13)
C4 0.0561(15) 0.0351(13) 0.0464(15) 0.0009(12) 0.0004(12) -0.0046(12)
C5 0.0506(15) 0.0407(14) 0.0469(15) 0.0033(12) 0.0045(12) -0.0027(12)
C6 0.0485(14) 0.0479(16) 0.0485(15) 0.0019(13) 0.0051(12) -0.0013(12)
C7 0.0688(19) 0.0515(18) 0.076(2) -0.0147(16) -0.0114(16) 0.0022(15)
C8 0.0627(18) 0.0519(17) 0.087(2) -0.0016(17) -0.0074(17) 0.0112(15)
C9 0.0518(16) 0.067(2) 0.0565(18) 0.0077(15) 0.0028(14) -0.0011(15)
C10 0.083(2) 0.061(2) 0.0549(18) -0.0112(15) -0.0099(16) -0.0034(17)
C11 0.0722(19) 0.0485(16) 0.0534(17) -0.0043(14) 0.0001(15) 0.0070(15)
C12 0.064(2) 0.098(3) 0.124(3) 0.034(3) -0.015(2) 0.007(2)
C13 0.0561(19) 0.088(3) 0.078(2) 0.018(2) -0.0016(17) -0.0011(18)
C14 0.084(3) 0.093(3) 0.134(4) 0.003(3) -0.025(3) -0.022(2)
C15 0.0565(16) 0.0397(14) 0.0407(14) 0.0006(11) 0.0008(12) -0.0047(12)
C16 0.0636(18) 0.0408(16) 0.074(2) 0.0073(14) -0.0022(15) -0.0084(14)
C17 0.0693(19) 0.0430(16) 0.086(2) 0.0093(16) -0.0067(17) 0.0055(15)
C18 0.0540(16) 0.0535(18) 0.0646(19) -0.0070(14) -0.0043(14) 0.0008(13)
C19 0.0584(17) 0.0445(16) 0.0656(18) -0.0025(14) -0.0001(14) -0.0116(14)
C20 0.0628(17) 0.0366(14) 0.0520(16) 0.0044(12) -0.0051(13) -0.0037(13)
C21 0.0543(16) 0.0454(15) 0.0542(17) 0.0049(13) 0.0015(13) -0.0030(13)
C22 0.0668(19) 0.076(2) 0.0542(18) 0.0020(16) 0.0141(15) -0.0066(17)
C23 0.074(2) 0.087(3) 0.082(2) -0.008(2) 0.0245(18) 0.003(2)

loop_
_atom_type_symbol
_atom_type_description
_atom_type_scat_dispersion_real
_atom_type_scat_dispersion_imag
_atom_type_scat_source
C C 0.0033 0.0016 'International Tables Vol C Tables 4.2.6.8 and 6.1.1.4'
H H 0.0000 0.0000 'International Tables Vol C Tables 4.2.6.8 and 6.1.1.4'
N N 0.0061 0.0033 'International Tables Vol C Tables 4.2.6.8 and 6.1.1.4'
O O 0.0106 0.0060 'International Tables Vol C Tables 4.2.6.8 and 6.1.1.4'
Br Br -0.2901 2.4595 'International Tables Vol C Tables 4.2.6.8 and 6.1.1.4'

loop_
_geom_angle_atom_site_label_1
_geom_angle_atom_site_label_2
_geom_angle_atom_site_label_3
_geom_angle
C2 N1 C5 108.9(2)
C2 N1 C6 123.5(2)
C5 N1 C6 127.6(2)
C9 O1 C12 117.9(3)
C13 O2 C1 118.1(3)
C21 O5 C22 118.6(2)
O2 C1 C2 107.4(2)
O2 C1 H1A 110.2
C2 C1 H1A 110.2
O2 C1 H1B 110.2
C2 C1 H1B 110.2
H1A C1 H1B 108.5
C3 C2 N1 107.7(2)
C3 C2 C1 130.4(3)
N1 C2 C1 121.8(3)
C2 C3 C4 108.9(2)
C2 C3 H3 125.6
C4 C3 H3 125.6
C5 C4 C3 106.6(2)
C5 C4 C15 127.3(2)
C3 C4 C15 126.1(2)
N1 C5 C4 107.9(2)
N1 C5 C21 121.7(2)
C4 C5 C21 130.4(2)
C7 C6 C11 119.0(3)
C7 C6 N1 119.9(2)
C11 C6 N1 121.0(2)
C6 C7 C8 121.2(3)
C6 C7 H7 119.4
C8 C7 H7 119.4
C9 C8 C7 119.7(3)
C9 C8 H8 120.1
C7 C8 H8 120.1
O1 C9 C8 125.2(3)
O1 C9 C10 115.6(3)
C8 C9 C10 119.2(3)
C11 C10 C9 121.0(3)
C11 C10 H10 119.5
C9 C10 H10 119.5
C10 C11 C6 120.0(3)
C10 C11 H11 120.0
C6 C11 H11 120.0
O1 C12 H12A 109.5
O1 C12 H12B 109.5
H12A C12 H12B 109.5
O1 C12 H12C 109.5
H12A C12 H12C 109.5
H12B C12 H12C 109.5
O3 C13 O2 123.2(4)
O3 C13 C14 126.3(3)
O2 C13 C14 110.5(3)
C13 C14 H14A 109.5
C13 C14 H14B 109.5
H14A C14 H14B 109.5
C13 C14 H14C 109.5
H14A C14 H14C 109.5
H14B C14 H14C 109.5
C16 C15 C20 117.3(2)
C16 C15 C4 120.7(2)
C20 C15 C4 122.0(2)
C17 C16 C15 121.7(3)
C17 C16 H16 119.2
C15 C16 H16 119.2
C18 C17 C16 118.9(3)
C18 C17 H17 120.6
C16 C17 H17 120.6
C19 C18 C17 121.2(3)
C19 C18 Br1 119.9(2)
C17 C18 Br1 118.9(2)
C20 C19 C18 119.3(3)
C20 C19 H19 120.3
C18 C19 H19 120.3
C19 C20 C15 121.6(3)
C19 C20 H20 119.2
C15 C20 H20 119.2
O4 C21 O5 123.8(3)
O4 C21 C5 125.9(3)
O5 C21 C5 110.3(2)
O5 C22 C23 106.6(3)
O5 C22 H22A 110.4
C23 C22 H22A 110.4
O5 C22 H22B 110.4
C23 C22 H22B 110.4
H22A C22 H22B 108.6
C22 C23 H23A 109.5
C22 C23 H23B 109.5
H23A C23 H23B 109.5
C22 C23 H23C 109.5
H23A C23 H23C 109.5
H23B C23 H23C 109.5

loop_
_geom_bond_atom_site_label_1
_geom_bond_atom_site_label_2
_geom_bond_distance
Br1 C18 1.893(3)
N1 C2 1.371(3)
N1 C5 1.377(3)
N1 C6 1.432(3)
O1 C9 1.354(4)
O1 C12 1.413(5)
O2 C13 1.333(4)
O2 C1 1.438(3)
O3 C13 1.180(4)
O4 C21 1.193(3)
O5 C21 1.322(3)
O5 C22 1.439(3)
C1 C2 1.485(4)
C1 H1A 0.9700
C1 H1B 0.9700
C2 C3 1.362(4)
C3 C4 1.399(4)
C3 H3 0.9300
C4 C5 1.385(4)
C4 C15 1.470(4)
C5 C21 1.466(4)
C6 C7 1.362(4)
C6 C11 1.377(4)
C7 C8 1.381(4)
C7 H7 0.9300
C8 C9 1.369(4)
C8 H8 0.9300
C9 C10 1.373(4)
C10 C11 1.371(4)
C10 H10 0.9300
C11 H11 0.9300
C12 H12A 0.9600
C12 H12B 0.9600
C12 H12C 0.9600
C13 C14 1.488(5)
C14 H14A 0.9600
C14 H14B 0.9600
C14 H14C 0.9600
C15 C16 1.381(4)
C15 C20 1.388(4)
C16 C17 1.376(4)
C16 H16 0.9300
C17 C18 1.365(4)
C17 H17 0.9300
C18 C19 1.366(4)
C19 C20 1.365(4)
C19 H19 0.9300
C20 H20 0.9300
C22 C23 1.482(5)
C22 H22A 0.9700
C22 H22B 0.9700
C23 H23A 0.9600
C23 H23B 0.9600
C23 H23C 0.9600

loop_
_geom_torsion_atom_site_label_1
_geom_torsion_atom_site_label_2
_geom_torsion_atom_site_label_3
_geom_torsion_atom_site_label_4
_geom_torsion
C13 O2 C1 C2 -142.1(3)
C5 N1 C2 C3 1.6(3)
C6 N1 C2 C3 -178.9(2)
C5 N1 C2 C1 -175.1(2)
C6 N1 C2 C1 4.4(4)
O2 C1 C2 C3 -99.4(3)
O2 C1 C2 N1 76.4(3)
N1 C2 C3 C4 -0.8(3)
C1 C2 C3 C4 175.4(3)
C2 C3 C4 C5 -0.2(3)
C2 C3 C4 C15 179.6(2)
C2 N1 C5 C4 -1.7(3)
C6 N1 C5 C4 178.8(2)
C2 N1 C5 C21 175.6(2)
C6 N1 C5 C21 -3.9(4)
C3 C4 C5 N1 1.2(3)
C15 C4 C5 N1 -178.6(2)
C3 C4 C5 C21 -175.8(3)
C15 C4 C5 C21 4.4(5)
C2 N1 C6 C7 85.9(3)
C5 N1 C6 C7 -94.6(3)
C2 N1 C6 C11 -91.5(3)
C5 N1 C6 C11 87.9(3)
C11 C6 C7 C8 0.2(5)
N1 C6 C7 C8 -177.4(3)
C6 C7 C8 C9 0.1(5)
C12 O1 C9 C8 1.8(5)
C12 O1 C9 C10 -178.1(3)
C7 C8 C9 O1 179.7(3)
C7 C8 C9 C10 -0.4(5)
O1 C9 C10 C11 -179.6(3)
C8 C9 C10 C11 0.4(5)
C9 C10 C11 C6 -0.2(5)
C7 C6 C11 C10 -0.1(4)
N1 C6 C11 C10 177.4(3)
C1 O2 C13 O3 -3.1(5)
C1 O2 C13 C14 175.5(3)
C5 C4 C15 C16 -128.6(3)
C3 C4 C15 C16 51.7(4)
C5 C4 C15 C20 53.0(4)
C3 C4 C15 C20 -126.7(3)
C20 C15 C16 C17 -2.1(4)
C4 C15 C16 C17 179.5(3)
C15 C16 C17 C18 0.4(5)
C16 C17 C18 C19 1.2(5)
C16 C17 C18 Br1 -179.5(2)
C17 C18 C19 C20 -1.0(5)
Br1 C18 C19 C20 179.6(2)
C18 C19 C20 C15 -0.7(4)
C16 C15 C20 C19 2.2(4)
C4 C15 C20 C19 -179.3(3)
C22 O5 C21 O4 8.5(4)
C22 O5 C21 C5 -172.3(2)
N1 C5 C21 O4 21.7(4)
C4 C5 C21 O4 -161.6(3)
N1 C5 C21 O5 -157.4(2)
C4 C5 C21 O5 19.2(4)
C21 O5 C22 C23 -179.7(3)
